data_2229500
loop_
_publ_author_name
'Dong, Yan-Jie'
'Kong, Xue-Jun'

_publ_section_title
;
 1-(4-Cyanobenzyl)-3,5-dimethylpyridinium
 bis(benzene-1,2-dithiolato)nickelate(III)
;
_journal_coeditor_code RZ2554
_journal_issue 3
_journal_name_full 'Acta Crystallographica Section E'
_journal_page_first m339
_journal_paper_doi 10.1107/S1600536811004971
_journal_volume 67
_journal_year 2011
_chemical_formula_iupac '(C15 H15 N2) [Ni (C6 H4 S2)2]'
_chemical_formula_moiety 'C15 H15 N2 +, C12 H8 Ni S4 -'
_chemical_formula_sum 'C27 H23 N2 Ni S4'
_chemical_formula_weight 562.42
_chemical_name_systematic
;
1-(4-Cyanobenzyl)-3,5-dimethylpyridinium
bis(benzene-1,2-dithiolato)nickelate(III)
;
_space_group_IT_number 2
_symmetry_cell_setting triclinic
_symmetry_space_group_name_Hall '-P 1'
_symmetry_space_group_name_H-M 'P -1'
_atom_sites_solution_hydrogens geom
_atom_sites_solution_primary direct
_atom_sites_solution_secondary difmap
_audit_creation_method SHELXL-97
_cell_angle_alpha 69.7740(10)
_cell_angle_beta 77.7400(10)
_cell_angle_gamma 87.7210(10)
_cell_formula_units_Z 2
_cell_length_a 7.1517(7)
_cell_length_b 12.8190(13)
_cell_length_c 15.3294(16)
_cell_measurement_reflns_used 3577
_cell_measurement_temperature 296(2)
_cell_measurement_theta_max 27.01
_cell_measurement_theta_min 2.58
_cell_volume 1287.8(2)
_computing_cell_refinement 'SAINT (Bruker, 2000)'
_computing_data_collection 'SMART (Bruker, 2000)'
_computing_data_reduction 'SAINT (Bruker, 2000)'
_computing_molecular_graphics 'SHELXTL (Sheldrick, 2008)'
_computing_publication_material 'SHELXTL (Sheldrick, 2008)'
_computing_structure_refinement 'SHELXL97 (Sheldrick, 2008)'
_computing_structure_solution 'SHELXS97 (Sheldrick, 2008)'
_diffrn_ambient_temperature 296(2)
_diffrn_measured_fraction_theta_full 0.983
_diffrn_measured_fraction_theta_max 0.983
_diffrn_measurement_device_type 'Bruker SMART APEX CCD area-detector'
_diffrn_measurement_method '\f and \w'
_diffrn_radiation_monochromator graphite
_diffrn_radiation_source 'sealed tube'
_diffrn_radiation_type MoK\a
_diffrn_radiation_wavelength 0.71073
_diffrn_reflns_av_R_equivalents 0.0422
_diffrn_reflns_av_sigmaI/netI 0.0401
_diffrn_reflns_limit_h_max 8
_diffrn_reflns_limit_h_min -8
_diffrn_reflns_limit_k_max 15
_diffrn_reflns_limit_k_min -12
_diffrn_reflns_limit_l_max 15
_diffrn_reflns_limit_l_min -18
_diffrn_reflns_number 6530
_diffrn_reflns_theta_full 25.09
_diffrn_reflns_theta_max 25.09
_diffrn_reflns_theta_min 1.45
_exptl_absorpt_coefficient_mu 1.097
_exptl_absorpt_correction_T_max 0.7488
_exptl_absorpt_correction_T_min 0.6935
_exptl_absorpt_correction_type multi-scan
_exptl_absorpt_process_details '(SADABS; Bruker, 2000)'
_exptl_crystal_colour 'dark green'
_exptl_crystal_density_diffrn 1.450
_exptl_crystal_density_method 'not measured'
_exptl_crystal_description block
_exptl_crystal_F_000 582
_exptl_crystal_size_max 0.36
_exptl_crystal_size_mid 0.30
_exptl_crystal_size_min 0.28
_refine_diff_density_max 0.253
_refine_diff_density_min -0.387
_refine_ls_extinction_method none
_refine_ls_goodness_of_fit_ref 1.021
_refine_ls_hydrogen_treatment constr
_refine_ls_matrix_type full
_refine_ls_number_parameters 312
_refine_ls_number_reflns 4530
_refine_ls_number_restraints 0
_refine_ls_restrained_S_all 1.021
_refine_ls_R_factor_all 0.0440
_refine_ls_R_factor_gt 0.0363
_refine_ls_shift/su_max 0.001
_refine_ls_shift/su_mean 0.000
_refine_ls_structure_factor_coef Fsqd
_refine_ls_weighting_details 'calc w=1/[\s^2^(Fo^2^)+(0.0581P)^2^+0.0000P] where P=(Fo^2^+2Fc^2^)/3'
_refine_ls_weighting_scheme calc
_refine_ls_wR_factor_gt 0.0940
_refine_ls_wR_factor_ref 0.0979
_reflns_number_gt 3728
_reflns_number_total 4530
_reflns_threshold_expression I>2\s(I)
_cod_data_source_file rz2554.cif
_cod_data_source_block I
_cod_database_code 2229500
_cod_database_fobs_code 2229500

loop_
_symmetry_equiv_pos_as_xyz
'x, y, z'
'-x, -y, -z'

loop_
_atom_site_type_symbol
_atom_site_label
_atom_site_fract_x
_atom_site_fract_y
_atom_site_fract_z
_atom_site_U_iso_or_equiv
_atom_site_adp_type
_atom_site_calc_flag
_atom_site_refinement_flags
_atom_site_occupancy
_atom_site_disorder_assembly
_atom_site_disorder_group
Ni Ni1 0.5000 0.5000 0.5000 0.05051(14) Uani d S 1 . .
Ni Ni2 0.5000 1.0000 0.0000 0.06279(16) Uani d S 1 . .
S S1 0.38833(9) 0.43210(6) 0.41084(5) 0.06354(19) Uani d . 1 . .
S S2 0.78410(8) 0.44650(5) 0.45826(4) 0.05774(17) Uani d . 1 . .
S S3 0.52163(10) 0.85288(5) 0.11833(6) 0.0751(2) Uani d . 1 . .
S S4 0.44027(9) 1.09946(6) 0.09034(6) 0.0758(2) Uani d . 1 . .
C C1 0.5817(3) 0.3696(2) 0.36074(16) 0.0563(6) Uani d . 1 . .
C C2 0.5622(4) 0.3134(2) 0.29922(18) 0.0710(7) Uani d . 1 . .
H H2 0.4429 0.3068 0.2862 0.085 Uiso calc R 1 . .
C C3 0.7171(4) 0.2681(3) 0.2582(2) 0.0800(8) Uani d . 1 . .
H H3 0.7024 0.2306 0.2177 0.096 Uiso calc R 1 . .
C C4 0.8974(4) 0.2777(2) 0.2765(2) 0.0779(8) Uani d . 1 . .
H H4 1.0026 0.2472 0.2480 0.093 Uiso calc R 1 . .
C C5 0.9189(4) 0.3322(2) 0.33656(18) 0.0674(7) Uani d . 1 . .
H H5 1.0394 0.3392 0.3482 0.081 Uiso calc R 1 . .
C C6 0.7616(3) 0.37727(19) 0.38061(15) 0.0544(5) Uani d . 1 . .
C C7 0.4721(4) 0.8937(2) 0.2174(2) 0.0750(8) Uani d . 1 . .
C C8 0.4671(4) 0.8185(3) 0.3089(3) 0.0933(10) Uani d . 1 . .
H H8 0.4884 0.7438 0.3178 0.112 Uiso calc R 1 . .
C C9 0.4315(5) 0.8526(4) 0.3851(3) 0.1155(14) Uani d . 1 . .
H H9 0.4298 0.8014 0.4456 0.139 Uiso calc R 1 . .
C C10 0.3978(5) 0.9626(5) 0.3733(3) 0.1139(14) Uani d . 1 . .
H H10 0.3753 0.9851 0.4261 0.137 Uiso calc R 1 . .
C C11 0.3969(4) 1.0402(3) 0.2847(3) 0.0971(10) Uani d . 1 . .
H H11 0.3712 1.1140 0.2779 0.116 Uiso calc R 1 . .
C C12 0.4356(3) 1.0061(2) 0.2045(2) 0.0734(7) Uani d . 1 . .
C C13 0.7251(6) 0.5985(3) -0.0472(2) 0.0964(10) Uani d . 1 . .
C C14 0.8167(5) 0.6096(2) 0.0246(2) 0.0708(7) Uani d . 1 . .
C C15 1.0079(5) 0.6423(2) 0.0003(2) 0.0809(8) Uani d . 1 . .
H H15 1.0773 0.6544 -0.0612 0.097 Uiso calc R 1 . .
C C16 1.0958(4) 0.6572(2) 0.06717(19) 0.0723(7) Uani d . 1 . .
H H16 1.2245 0.6796 0.0505 0.087 Uiso calc R 1 . .
C C17 0.9938(4) 0.63901(18) 0.15919(17) 0.0571(6) Uani d . 1 . .
C C18 0.8028(4) 0.60457(19) 0.18304(18) 0.0614(6) Uani d . 1 . .
H H18 0.7338 0.5916 0.2447 0.074 Uiso calc R 1 . .
C C19 0.7138(4) 0.5892(2) 0.1172(2) 0.0713(7) Uani d . 1 . .
H H19 0.5858 0.5654 0.1343 0.086 Uiso calc R 1 . .
C C20 1.0872(4) 0.65782(19) 0.23205(18) 0.0632(6) Uani d . 1 . .
H H20A 1.0577 0.5944 0.2906 0.076 Uiso calc R 1 . .
H H20B 1.2250 0.6635 0.2093 0.076 Uiso calc R 1 . .
C C21 0.9853(4) 0.7593(2) 0.34242(17) 0.0622(6) Uani d . 1 . .
H H21 0.9952 0.6936 0.3918 0.075 Uiso calc R 1 . .
C C22 0.9338(4) 0.8545(2) 0.36168(17) 0.0648(7) Uani d . 1 . .
C C23 0.9208(3) 0.9501(2) 0.28705(17) 0.0597(6) Uani d . 1 . .
H H23 0.8853 1.0150 0.2995 0.072 Uiso calc R 1 . .
C C24 0.9592(3) 0.95288(18) 0.19364(15) 0.0512(5) Uani d . 1 . .
C C25 1.0102(3) 0.85467(18) 0.17933(15) 0.0509(5) Uani d . 1 . .
H H25 1.0374 0.8532 0.1177 0.061 Uiso calc R 1 . .
C C26 0.8910(5) 0.8506(3) 0.46412(19) 0.0950(10) Uani d . 1 . .
H H26A 0.8574 0.9231 0.4661 0.142 Uiso calc R 1 . .
H H26B 1.0023 0.8277 0.4907 0.142 Uiso calc R 1 . .
H H26C 0.7864 0.7985 0.5004 0.142 Uiso calc R 1 . .
C C27 0.9439(3) 1.0558(2) 0.11151(17) 0.0617(6) Uani d . 1 . .
H H27A 1.0669 1.0761 0.0692 0.093 Uiso calc R 1 . .
H H27B 0.9012 1.1153 0.1346 0.093 Uiso calc R 1 . .
H H27C 0.8536 1.0422 0.0781 0.093 Uiso calc R 1 . .
N N1 0.6563(6) 0.5905(3) -0.1048(2) 0.1353(14) Uani d . 1 . .
N N2 1.0217(3) 0.76078(14) 0.25195(12) 0.0528(5) Uani d . 1 . .

loop_
_atom_site_aniso_label
_atom_site_aniso_U_11
_atom_site_aniso_U_22
_atom_site_aniso_U_33
_atom_site_aniso_U_12
_atom_site_aniso_U_13
_atom_site_aniso_U_23
Ni1 0.0451(2) 0.0580(3) 0.0509(2) -0.00616(18) -0.01511(17) -0.01801(19)
Ni2 0.0386(2) 0.0489(3) 0.0962(4) 0.00137(17) -0.0198(2) -0.0160(2)
S1 0.0478(3) 0.0842(4) 0.0722(4) -0.0036(3) -0.0202(3) -0.0387(3)
S2 0.0473(3) 0.0721(4) 0.0593(3) -0.0029(3) -0.0192(3) -0.0244(3)
S3 0.0622(4) 0.0528(4) 0.1011(5) 0.0018(3) -0.0223(4) -0.0121(3)
S4 0.0527(4) 0.0594(4) 0.1193(6) 0.0036(3) -0.0267(4) -0.0308(4)
C1 0.0559(14) 0.0622(14) 0.0501(12) -0.0090(11) -0.0119(10) -0.0171(11)
C2 0.0641(16) 0.0864(18) 0.0730(16) -0.0116(14) -0.0170(13) -0.0376(15)
C3 0.083(2) 0.090(2) 0.0773(18) -0.0109(16) -0.0060(15) -0.0465(16)
C4 0.0702(18) 0.088(2) 0.0779(18) 0.0033(15) -0.0050(14) -0.0381(16)
C5 0.0548(15) 0.0792(18) 0.0669(15) 0.0004(12) -0.0127(12) -0.0235(14)
C6 0.0538(13) 0.0553(13) 0.0505(12) -0.0052(10) -0.0133(10) -0.0118(10)
C7 0.0439(14) 0.0775(19) 0.095(2) -0.0151(12) -0.0167(13) -0.0157(16)
C8 0.0681(19) 0.099(2) 0.095(2) -0.0250(17) -0.0201(17) -0.006(2)
C9 0.082(2) 0.150(4) 0.098(3) -0.045(3) -0.019(2) -0.018(3)
C10 0.077(2) 0.165(4) 0.102(3) -0.036(3) -0.007(2) -0.052(3)
C11 0.0607(18) 0.113(3) 0.129(3) -0.0204(17) -0.0139(19) -0.057(3)
C12 0.0415(13) 0.0823(19) 0.096(2) -0.0117(12) -0.0158(13) -0.0276(16)
C13 0.131(3) 0.077(2) 0.090(2) 0.0043(19) -0.047(2) -0.0267(18)
C14 0.095(2) 0.0486(14) 0.0756(17) 0.0042(13) -0.0351(16) -0.0201(13)
C15 0.113(3) 0.0626(17) 0.0636(16) -0.0043(16) -0.0130(16) -0.0199(13)
C16 0.0724(18) 0.0616(16) 0.0770(18) -0.0079(13) -0.0066(14) -0.0209(14)
C17 0.0669(15) 0.0398(12) 0.0625(14) 0.0040(10) -0.0202(12) -0.0113(10)
C18 0.0655(15) 0.0529(14) 0.0629(14) 0.0007(11) -0.0178(12) -0.0137(11)
C19 0.0727(17) 0.0596(15) 0.0846(19) -0.0003(13) -0.0283(15) -0.0213(14)
C20 0.0626(15) 0.0515(14) 0.0749(16) 0.0057(11) -0.0262(13) -0.0145(12)
C21 0.0633(15) 0.0659(16) 0.0537(14) -0.0124(12) -0.0227(11) -0.0084(12)
C22 0.0615(15) 0.0786(18) 0.0563(14) -0.0147(13) -0.0149(12) -0.0226(14)
C23 0.0522(14) 0.0626(15) 0.0682(15) -0.0056(11) -0.0131(11) -0.0265(13)
C24 0.0393(11) 0.0540(13) 0.0609(13) -0.0056(9) -0.0159(10) -0.0168(11)
C25 0.0479(12) 0.0544(13) 0.0508(12) -0.0033(10) -0.0187(10) -0.0132(10)
C26 0.114(3) 0.114(3) 0.0588(16) -0.019(2) -0.0142(16) -0.0323(17)
C27 0.0556(14) 0.0527(13) 0.0729(15) 0.0009(10) -0.0198(12) -0.0130(12)
N1 0.186(4) 0.134(3) 0.112(2) -0.004(3) -0.083(3) -0.044(2)
N2 0.0505(11) 0.0507(11) 0.0562(11) -0.0044(8) -0.0207(9) -0.0109(9)

loop_
_atom_type_symbol
_atom_type_description
_atom_type_scat_dispersion_real
_atom_type_scat_dispersion_imag
_atom_type_scat_source
C C 0.0033 0.0016 'International Tables Vol C Tables 4.2.6.8 and 6.1.1.4'
H H 0.0000 0.0000 'International Tables Vol C Tables 4.2.6.8 and 6.1.1.4'
N N 0.0061 0.0033 'International Tables Vol C Tables 4.2.6.8 and 6.1.1.4'
S S 0.1246 0.1234 'International Tables Vol C Tables 4.2.6.8 and 6.1.1.4'
Ni Ni 0.3393 1.1124 'International Tables Vol C Tables 4.2.6.8 and 6.1.1.4'

loop_
_geom_angle_atom_site_label_1
_geom_angle_atom_site_label_2
_geom_angle_atom_site_label_3
_geom_angle_site_symmetry_1
_geom_angle_site_symmetry_3
_geom_angle
_geom_angle_publ_flag
S1 Ni1 S1 . 2_666 180.00(3) ?
S1 Ni1 S2 . . 92.04(2) ?
S1 Ni1 S2 2_666 . 87.97(2) ?
S1 Ni1 S2 . 2_666 87.97(2) ?
S1 Ni1 S2 2_666 2_666 92.03(2) ?
S2 Ni1 S2 . 2_666 180.0 ?
S3 Ni2 S3 2_675 . 180.00(4) ?
S3 Ni2 S4 2_675 2_675 91.75(3) ?
S3 Ni2 S4 . 2_675 88.25(3) ?
S3 Ni2 S4 2_675 . 88.25(3) ?
S3 Ni2 S4 . . 91.75(3) ?
S4 Ni2 S4 2_675 . 180.00(2) ?
C1 S1 Ni1 . . 104.89(8) ?
C6 S2 Ni1 . . 104.81(8) ?
C7 S3 Ni2 . . 105.49(11) ?
C12 S4 Ni2 . . 104.82(11) ?
C6 C1 C2 . . 119.0(2) ?
C6 C1 S1 . . 119.51(18) ?
C2 C1 S1 . . 121.47(19) ?
C3 C2 C1 . . 120.5(3) ?
C3 C2 H2 . . 119.7 ?
C1 C2 H2 . . 119.7 ?
C2 C3 C4 . . 120.5(3) ?
C2 C3 H3 . . 119.8 ?
C4 C3 H3 . . 119.8 ?
C5 C4 C3 . . 119.7(3) ?
C5 C4 H4 . . 120.1 ?
C3 C4 H4 . . 120.1 ?
C4 C5 C6 . . 120.7(2) ?
C4 C5 H5 . . 119.7 ?
C6 C5 H5 . . 119.7 ?
C5 C6 C1 . . 119.5(2) ?
C5 C6 S2 . . 121.75(19) ?
C1 C6 S2 . . 118.69(19) ?
C8 C7 C12 . . 119.3(3) ?
C8 C7 S3 . . 122.0(3) ?
C12 C7 S3 . . 118.7(2) ?
C9 C8 C7 . . 121.0(4) ?
C9 C8 H8 . . 119.5 ?
C7 C8 H8 . . 119.5 ?
C8 C9 C10 . . 120.2(4) ?
C8 C9 H9 . . 119.9 ?
C10 C9 H9 . . 119.9 ?
C9 C10 C11 . . 121.3(4) ?
C9 C10 H10 . . 119.4 ?
C11 C10 H10 . . 119.4 ?
C10 C11 C12 . . 119.1(4) ?
C10 C11 H11 . . 120.4 ?
C12 C11 H11 . . 120.4 ?
C7 C12 C11 . . 119.0(3) ?
C7 C12 S4 . . 119.2(2) ?
C11 C12 S4 . . 121.8(3) ?
N1 C13 C14 . . 178.7(4) ?
C15 C14 C19 . . 120.0(2) ?
C15 C14 C13 . . 119.2(3) ?
C19 C14 C13 . . 120.8(3) ?
C16 C15 C14 . . 119.9(3) ?
C16 C15 H15 . . 120.0 ?
C14 C15 H15 . . 120.0 ?
C15 C16 C17 . . 120.5(3) ?
C15 C16 H16 . . 119.8 ?
C17 C16 H16 . . 119.8 ?
C18 C17 C16 . . 119.0(2) ?
C18 C17 C20 . . 120.1(2) ?
C16 C17 C20 . . 120.9(2) ?
C19 C18 C17 . . 121.1(2) ?
C19 C18 H18 . . 119.5 ?
C17 C18 H18 . . 119.5 ?
C18 C19 C14 . . 119.5(3) ?
C18 C19 H19 . . 120.3 ?
C14 C19 H19 . . 120.3 ?
N2 C20 C17 . . 112.08(18) ?
N2 C20 H20A . . 109.2 ?
C17 C20 H20A . . 109.2 ?
N2 C20 H20B . . 109.2 ?
C17 C20 H20B . . 109.2 ?
H20A C20 H20B . . 107.9 ?
N2 C21 C22 . . 120.2(2) ?
N2 C21 H21 . . 119.9 ?
C22 C21 H21 . . 119.9 ?
C21 C22 C23 . . 118.4(2) ?
C21 C22 C26 . . 119.2(3) ?
C23 C22 C26 . . 122.3(3) ?
C22 C23 C24 . . 122.0(2) ?
C22 C23 H23 . . 119.0 ?
C24 C23 H23 . . 119.0 ?
C25 C24 C23 . . 116.6(2) ?
C25 C24 C27 . . 120.6(2) ?
C23 C24 C27 . . 122.8(2) ?
N2 C25 C24 . . 121.7(2) ?
N2 C25 H25 . . 119.1 ?
C24 C25 H25 . . 119.1 ?
C22 C26 H26A . . 109.5 ?
C22 C26 H26B . . 109.5 ?
H26A C26 H26B . . 109.5 ?
C22 C26 H26C . . 109.5 ?
H26A C26 H26C . . 109.5 ?
H26B C26 H26C . . 109.5 ?
C24 C27 H27A . . 109.5 ?
C24 C27 H27B . . 109.5 ?
H27A C27 H27B . . 109.5 ?
C24 C27 H27C . . 109.5 ?
H27A C27 H27C . . 109.5 ?
H27B C27 H27C . . 109.5 ?
C25 N2 C21 . . 121.1(2) ?
C25 N2 C20 . . 119.51(19) ?
C21 N2 C20 . . 119.3(2) ?

loop_
_geom_bond_atom_site_label_1
_geom_bond_atom_site_label_2
_geom_bond_site_symmetry_2
_geom_bond_distance
_geom_bond_publ_flag
Ni1 S1 . 2.1459(6) ?
Ni1 S1 2_666 2.1459(6) ?
Ni1 S2 . 2.1560(6) ?
Ni1 S2 2_666 2.1560(6) ?
Ni2 S3 2_675 2.1451(7) ?
Ni2 S3 . 2.1451(7) ?
Ni2 S4 2_675 2.1569(8) ?
Ni2 S4 . 2.1569(8) ?
S1 C1 . 1.741(3) ?
S2 C6 . 1.747(2) ?
S3 C7 . 1.735(3) ?
S4 C12 . 1.739(3) ?
C1 C6 . 1.399(3) ?
C1 C2 . 1.400(3) ?
C2 C3 . 1.366(4) ?
C2 H2 . 0.9300 ?
C3 C4 . 1.395(4) ?
C3 H3 . 0.9300 ?
C4 C5 . 1.368(4) ?
C4 H4 . 0.9300 ?
C5 C6 . 1.397(4) ?
C5 H5 . 0.9300 ?
C7 C8 . 1.395(4) ?
C7 C12 . 1.407(4) ?
C8 C9 . 1.356(5) ?
C8 H8 . 0.9300 ?
C9 C10 . 1.377(6) ?
C9 H9 . 0.9300 ?
C10 C11 . 1.379(5) ?
C10 H10 . 0.9300 ?
C11 C12 . 1.414(4) ?
C11 H11 . 0.9300 ?
C13 N1 . 1.133(4) ?
C13 C14 . 1.443(4) ?
C14 C15 . 1.380(4) ?
C14 C19 . 1.392(4) ?
C15 C16 . 1.379(4) ?
C15 H15 . 0.9300 ?
C16 C17 . 1.388(4) ?
C16 H16 . 0.9300 ?
C17 C18 . 1.385(3) ?
C17 C20 . 1.506(3) ?
C18 C19 . 1.372(3) ?
C18 H18 . 0.9300 ?
C19 H19 . 0.9300 ?
C20 N2 . 1.491(3) ?
C20 H20A . 0.9700 ?
C20 H20B . 0.9700 ?
C21 N2 . 1.349(3) ?
C21 C22 . 1.370(4) ?
C21 H21 . 0.9300 ?
C22 C23 . 1.373(4) ?
C22 C26 . 1.518(4) ?
C23 C24 . 1.388(3) ?
C23 H23 . 0.9300 ?
C24 C25 . 1.374(3) ?
C24 C27 . 1.496(3) ?
C25 N2 . 1.341(3) ?
C25 H25 . 0.9300 ?
C26 H26A . 0.9600 ?
C26 H26B . 0.9600 ?
C26 H26C . 0.9600 ?
C27 H27A . 0.9600 ?
C27 H27B . 0.9600 ?
C27 H27C . 0.9600 ?

loop_
_geom_torsion_atom_site_label_1
_geom_torsion_atom_site_label_2
_geom_torsion_atom_site_label_3
_geom_torsion_atom_site_label_4
_geom_torsion_site_symmetry_1
_geom_torsion_site_symmetry_2
_geom_torsion_site_symmetry_3
_geom_torsion_site_symmetry_4
_geom_torsion
_geom_torsion_publ_flag
S2 Ni1 S1 C1 . . . . 2.24(8) ?
S2 Ni1 S1 C1 2_666 . . . -177.76(8) ?
S1 Ni1 S2 C6 . . . . -1.49(8) ?
S1 Ni1 S2 C6 2_666 . . . 178.51(8) ?
S4 Ni2 S3 C7 2_675 . . . -177.93(9) ?
S4 Ni2 S3 C7 . . . . 2.07(9) ?
S3 Ni2 S4 C12 2_675 . . . 178.07(8) ?
S3 Ni2 S4 C12 . . . . -1.93(8) ?
Ni1 S1 C1 C6 . . . . -2.8(2) ?
Ni1 S1 C1 C2 . . . . 178.49(18) ?
C6 C1 C2 C3 . . . . -0.9(4) ?
S1 C1 C2 C3 . . . . 177.8(2) ?
C1 C2 C3 C4 . . . . -0.4(4) ?
C2 C3 C4 C5 . . . . 0.5(5) ?
C3 C4 C5 C6 . . . . 0.7(4) ?
C4 C5 C6 C1 . . . . -2.0(4) ?
C4 C5 C6 S2 . . . . 179.6(2) ?
C2 C1 C6 C5 . . . . 2.1(3) ?
S1 C1 C6 C5 . . . . -176.67(18) ?
C2 C1 C6 S2 . . . . -179.45(18) ?
S1 C1 C6 S2 . . . . 1.8(3) ?
Ni1 S2 C6 C5 . . . . 178.62(18) ?
Ni1 S2 C6 C1 . . . . 0.16(19) ?
Ni2 S3 C7 C8 . . . . 178.04(19) ?
Ni2 S3 C7 C12 . . . . -1.8(2) ?
C12 C7 C8 C9 . . . . -1.4(4) ?
S3 C7 C8 C9 . . . . 178.8(2) ?
C7 C8 C9 C10 . . . . 0.6(5) ?
C8 C9 C10 C11 . . . . 0.8(6) ?
C9 C10 C11 C12 . . . . -1.4(5) ?
C8 C7 C12 C11 . . . . 0.8(4) ?
S3 C7 C12 C11 . . . . -179.4(2) ?
C8 C7 C12 S4 . . . . -179.55(19) ?
S3 C7 C12 S4 . . . . 0.3(3) ?
C10 C11 C12 C7 . . . . 0.6(4) ?
C10 C11 C12 S4 . . . . -179.1(2) ?
Ni2 S4 C12 C7 . . . . 1.4(2) ?
Ni2 S4 C12 C11 . . . . -179.0(2) ?
C19 C14 C15 C16 . . . . -1.4(4) ?
C13 C14 C15 C16 . . . . 177.7(3) ?
C14 C15 C16 C17 . . . . 0.3(4) ?
C15 C16 C17 C18 . . . . 0.7(4) ?
C15 C16 C17 C20 . . . . -178.4(2) ?
C16 C17 C18 C19 . . . . -0.5(4) ?
C20 C17 C18 C19 . . . . 178.6(2) ?
C17 C18 C19 C14 . . . . -0.6(4) ?
C15 C14 C19 C18 . . . . 1.5(4) ?
C13 C14 C19 C18 . . . . -177.5(3) ?
C18 C17 C20 N2 . . . . -72.8(3) ?
C16 C17 C20 N2 . . . . 106.3(3) ?
N2 C21 C22 C23 . . . . -0.1(3) ?
N2 C21 C22 C26 . . . . 179.2(2) ?
C21 C22 C23 C24 . . . . -0.3(3) ?
C26 C22 C23 C24 . . . . -179.7(2) ?
C22 C23 C24 C25 . . . . 0.3(3) ?
C22 C23 C24 C27 . . . . 179.3(2) ?
C23 C24 C25 N2 . . . . 0.2(3) ?
C27 C24 C25 N2 . . . . -178.85(19) ?
C24 C25 N2 C21 . . . . -0.7(3) ?
C24 C25 N2 C20 . . . . -177.0(2) ?
C22 C21 N2 C25 . . . . 0.6(3) ?
C22 C21 N2 C20 . . . . 176.9(2) ?
C17 C20 N2 C25 . . . . -44.8(3) ?
C17 C20 N2 C21 . . . . 138.9(2) ?
